data_4110913
loop_
_publ_author_name
'Zhi Yang'
'Xiaoli Ma'
'Rainer B. Oswald'
'Herbert W. Roesky'
'Mathias Noltemeyer'

_publ_section_title
;
 Synthesis of an Aluminum Spirocyclic Hybrid with an Inorganic B2O3 and an
 Organic C3N2 Core
;
_journal_name_full 'Journal of the American Chemical Society'
_journal_page_first 12406
_journal_page_last 12407
_journal_paper_doi 10.1021/ja064035w
_journal_volume 128
_journal_year 2006
_chemical_formula_sum 'C41 H51 Al B2 N2 O3'
_chemical_formula_weight 668.44
_chemical_name_systematic
; 
 ? 
;
_space_group_IT_number 2
_symmetry_cell_setting triclinic
_symmetry_space_group_name_Hall '-P 1'
_symmetry_space_group_name_H-M 'P -1'
_atom_sites_solution_hydrogens geom
_atom_sites_solution_primary direct
_atom_sites_solution_secondary difmap
_audit_creation_method SHELXL-97
_cell_angle_alpha 74.936(13)
_cell_angle_beta 76.052(13)
_cell_angle_gamma 74.564(13)
_cell_formula_units_Z 2
_cell_length_a 11.436(2)
_cell_length_b 12.091(2)
_cell_length_c 15.359(3)
_cell_measurement_temperature 133(2)
_cell_volume 1942.8(6)
_computing_structure_refinement 'SHELXL-97 (Sheldrick, 1997)'
_computing_structure_solution 'SHELXS-97 (Sheldrick, 1990)'
_diffrn_ambient_temperature 133(2)
_diffrn_measured_fraction_theta_full 0.993
_diffrn_measured_fraction_theta_max 0.993
_diffrn_measurement_device_type IPDS2
_diffrn_radiation_monochromator graphite
_diffrn_radiation_source 'fine-focus sealed tube'
_diffrn_radiation_type MoK\a
_diffrn_radiation_wavelength 0.71073
_diffrn_reflns_av_R_equivalents 0.3176
_diffrn_reflns_av_sigmaI/netI 0.4025
_diffrn_reflns_limit_h_max 13
_diffrn_reflns_limit_h_min -13
_diffrn_reflns_limit_k_max 14
_diffrn_reflns_limit_k_min -14
_diffrn_reflns_limit_l_max 18
_diffrn_reflns_limit_l_min -18
_diffrn_reflns_number 20290
_diffrn_reflns_theta_full 24.81
_diffrn_reflns_theta_max 24.81
_diffrn_reflns_theta_min 1.79
_exptl_absorpt_coefficient_mu 0.091
_exptl_absorpt_correction_T_max 0.9955
_exptl_absorpt_correction_T_min 0.9910
_exptl_crystal_density_diffrn 1.143
_exptl_crystal_F_000 716
_exptl_crystal_size_max 0.10
_exptl_crystal_size_mid 0.10
_exptl_crystal_size_min 0.05
_refine_diff_density_max 0.234
_refine_diff_density_min -0.252
_refine_diff_density_rms 0.058
_refine_ls_extinction_method none
_refine_ls_goodness_of_fit_ref 0.815
_refine_ls_hydrogen_treatment mixed
_refine_ls_matrix_type full
_refine_ls_number_parameters 452
_refine_ls_number_reflns 6644
_refine_ls_number_restraints 0
_refine_ls_restrained_S_all 0.815
_refine_ls_R_factor_all 0.2753
_refine_ls_R_factor_gt 0.0912
_refine_ls_shift/su_max 0.004
_refine_ls_shift/su_mean 0.000
_refine_ls_structure_factor_coef Fsqd
_refine_ls_weighting_details 'calc w=1/[\s^2^(Fo^2^)+(0.0000P)^2^+0.0000P] where P=(Fo^2^+2Fc^2^)/3'
_refine_ls_weighting_scheme calc
_refine_ls_wR_factor_gt 0.1113
_refine_ls_wR_factor_ref 0.1646
_reflns_number_gt 1955
_reflns_number_total 6644
_reflns_threshold_expression >2sigma(I)
_cod_data_source_file ja064035wsi20060608_085133.cif
_cod_data_source_block r1198
_cod_database_code 4110913

loop_
_symmetry_equiv_pos_as_xyz
'x, y, z'
'-x, -y, -z'

loop_
_atom_site_label
_atom_site_type_symbol
_atom_site_fract_x
_atom_site_fract_y
_atom_site_fract_z
_atom_site_U_iso_or_equiv
_atom_site_adp_type
_atom_site_occupancy
_atom_site_symmetry_multiplicity
_atom_site_calc_flag
_atom_site_refinement_flags
N1 N 0.2946(5) 0.1720(5) -0.1527(4) 0.0208(14) Uani 1 1 d .
O1 O -0.0954(5) 0.3117(4) -0.2208(3) 0.0278(13) Uani 1 1 d .
C1 C 0.3975(7) 0.2035(6) -0.1551(5) 0.0222(18) Uani 1 1 d .
Al1 Al 0.1776(2) 0.2702(2) -0.22214(15) 0.0233(6) Uani 1 1 d .
B1 B -0.0174(8) 0.2247(8) -0.2658(6) 0.027(2) Uani 1 1 d .
N2 N 0.2804(6) 0.3596(5) -0.3091(4) 0.0225(15) Uani 1 1 d .
O2 O 0.0562(5) 0.3575(4) -0.1593(3) 0.0265(13) Uani 1 1 d .
C2 C 0.4370(7) 0.2995(6) -0.2167(5) 0.0242(18) Uani 1 1 d .
H2A H 0.5056 0.3205 -0.2057 0.029 Uiso 1 1 calc R
B2 B -0.0603(9) 0.3705(8) -0.1659(6) 0.030(2) Uani 1 1 d .
O3 O 0.1051(4) 0.1976(4) -0.2708(3) 0.0218(12) Uani 1 1 d .
C3 C 0.3858(7) 0.3693(6) -0.2943(5) 0.0212(17) Uani 1 1 d .
C4 C 0.4856(8) 0.1300(7) -0.0916(5) 0.035(2) Uani 1 1 d .
H4A H 0.4450 0.1311 -0.0278 0.053 Uiso 1 1 calc R
H4B H 0.5596 0.1624 -0.1055 0.053 Uiso 1 1 calc R
H4C H 0.5091 0.0491 -0.1005 0.053 Uiso 1 1 calc R
C5 C 0.4591(7) 0.4536(6) -0.3592(5) 0.030(2) Uani 1 1 d .
H5A H 0.4212 0.4893 -0.4136 0.045 Uiso 1 1 calc R
H5B H 0.5439 0.4114 -0.3777 0.045 Uiso 1 1 calc R
H5C H 0.4600 0.5151 -0.3287 0.045 Uiso 1 1 calc R
C11 C -0.0858(7) 0.1599(7) -0.3065(5) 0.0260(19) Uani 1 1 d .
C12 C -0.0213(8) 0.0660(6) -0.3497(5) 0.031(2) Uani 1 1 d .
H12A H 0.0659 0.0430 -0.3552 0.038 Uiso 1 1 calc R
C13 C -0.0819(8) 0.0053(7) -0.3847(6) 0.039(2) Uani 1 1 d .
H13A H -0.0365 -0.0598 -0.4112 0.047 Uiso 1 1 calc R
C14 C -0.2064(8) 0.0401(7) -0.3807(5) 0.038(2) Uani 1 1 d .
H14A H -0.2475 0.0014 -0.4066 0.046 Uiso 1 1 calc R
C15 C -0.2740(8) 0.1341(7) -0.3376(5) 0.034(2) Uani 1 1 d .
H15A H -0.3610 0.1582 -0.3332 0.041 Uiso 1 1 calc R
C16 C -0.2129(7) 0.1889(7) -0.3028(5) 0.029(2) Uani 1 1 d .
H16A H -0.2598 0.2515 -0.2739 0.035 Uiso 1 1 calc R
C21 C -0.1701(7) 0.4509(6) -0.1118(5) 0.0282(19) Uani 1 1 d .
C22 C -0.2855(7) 0.4909(6) -0.1352(5) 0.033(2) Uani 1 1 d .
H22A H -0.2990 0.4721 -0.1878 0.040 Uiso 1 1 calc R
C23 C -0.3844(8) 0.5591(8) -0.0834(7) 0.057(3) Uani 1 1 d .
H23A H -0.4629 0.5869 -0.1011 0.069 Uiso 1 1 calc R
C24 C -0.3632(9) 0.5842(8) -0.0061(7) 0.060(3) Uani 1 1 d .
H24A H -0.4283 0.6302 0.0294 0.072 Uiso 1 1 calc R
C25 C -0.2502(9) 0.5439(8) 0.0199(6) 0.051(3) Uani 1 1 d .
H25A H -0.2383 0.5602 0.0740 0.061 Uiso 1 1 calc R
C26 C -0.1523(8) 0.4789(7) -0.0332(6) 0.042(2) Uani 1 1 d .
H26A H -0.0734 0.4536 -0.0161 0.051 Uiso 1 1 calc R
C31 C 0.2453(7) 0.4175(7) -0.3980(5) 0.0272(19) Uani 1 1 d .
C32 C 0.1705(7) 0.5305(6) -0.4099(5) 0.0270(19) Uani 1 1 d .
C33 C 0.1403(8) 0.5821(7) -0.4968(5) 0.038(2) Uani 1 1 d .
H33A H 0.0900 0.6590 -0.5067 0.045 Uiso 1 1 calc R
C34 C 0.1825(8) 0.5229(7) -0.5694(5) 0.040(2) Uani 1 1 d .
H34A H 0.1623 0.5598 -0.6282 0.048 Uiso 1 1 calc R
C35 C 0.2538(8) 0.4102(7) -0.5548(5) 0.033(2) Uani 1 1 d .
H35A H 0.2810 0.3694 -0.6037 0.039 Uiso 1 1 calc R
C36 C 0.2864(8) 0.3555(6) -0.4699(5) 0.031(2) Uani 1 1 d .
C51 C 0.2712(7) 0.0629(6) -0.0936(5) 0.0273(19) Uani 1 1 d .
C52 C 0.2108(7) 0.0591(7) -0.0013(5) 0.030(2) Uani 1 1 d .
C53 C 0.1970(8) -0.0474(8) 0.0554(6) 0.040(2) Uani 1 1 d .
H53A H 0.1580 -0.0506 0.1178 0.048 Uiso 1 1 calc R
C54 C 0.2399(8) -0.1509(8) 0.0217(5) 0.042(2) Uani 1 1 d .
H54A H 0.2311 -0.2240 0.0615 0.050 Uiso 1 1 calc R
C55 C 0.2951(8) -0.1466(7) -0.0693(6) 0.036(2) Uani 1 1 d .
H55A H 0.3235 -0.2169 -0.0921 0.044 Uiso 1 1 calc R
C56 C 0.3094(7) -0.0391(7) -0.1283(5) 0.0299(19) Uani 1 1 d .
C321 C 0.1753(8) 0.7086(7) -0.3546(6) 0.048(3) Uani 1 1 d .
H32A H 0.2646 0.6837 -0.3569 0.071 Uiso 1 1 calc R
H32B H 0.1380 0.7531 -0.3060 0.071 Uiso 1 1 calc R
H32C H 0.1587 0.7582 -0.4137 0.071 Uiso 1 1 calc R
C322 C 0.1207(8) 0.6021(7) -0.3347(5) 0.032(2) Uani 1 1 d .
H32D H 0.1442 0.5505 -0.2763 0.039 Uiso 1 1 calc R
C323 C -0.0206(8) 0.6372(7) -0.3197(5) 0.041(2) Uani 1 1 d .
H32E H -0.0543 0.5668 -0.3057 0.062 Uiso 1 1 calc R
H32F H -0.0462 0.6897 -0.3754 0.062 Uiso 1 1 calc R
H32G H -0.0515 0.6777 -0.2683 0.062 Uiso 1 1 calc R
C361 C 0.5005(8) 0.2317(8) -0.5131(6) 0.051(3) Uani 1 1 d .
H36A H 0.5381 0.2798 -0.4900 0.077 Uiso 1 1 calc R
H36B H 0.4977 0.2643 -0.5782 0.077 Uiso 1 1 calc R
H36C H 0.5498 0.1512 -0.5057 0.077 Uiso 1 1 calc R
C362 C 0.3662(8) 0.2316(7) -0.4576(5) 0.040(2) Uani 1 1 d .
H36D H 0.3712 0.2031 -0.3911 0.048 Uiso 1 1 calc R
C363 C 0.3099(9) 0.1480(8) -0.4848(6) 0.058(3) Uani 1 1 d .
H36E H 0.2299 0.1426 -0.4447 0.088 Uiso 1 1 calc R
H36F H 0.3652 0.0701 -0.4786 0.088 Uiso 1 1 calc R
H36G H 0.2984 0.1772 -0.5486 0.088 Uiso 1 1 calc R
C521 C 0.0205(8) 0.1882(8) 0.0735(6) 0.058(3) Uani 1 1 d .
H52A H -0.0185 0.1956 0.0214 0.087 Uiso 1 1 calc R
H52B H -0.0107 0.2598 0.0982 0.087 Uiso 1 1 calc R
H52C H 0.0010 0.1208 0.1214 0.087 Uiso 1 1 calc R
C522 C 0.1631(8) 0.1697(8) 0.0410(5) 0.037(2) Uani 1 1 d .
H52D H 0.1810 0.2392 -0.0078 0.044 Uiso 1 1 calc R
C523 C 0.2244(9) 0.1624(8) 0.1199(5) 0.056(3) Uani 1 1 d .
H52E H 0.3139 0.1511 0.0986 0.083 Uiso 1 1 calc R
H52F H 0.2060 0.0960 0.1692 0.083 Uiso 1 1 calc R
H52G H 0.1931 0.2352 0.1428 0.083 Uiso 1 1 calc R
C561 C 0.3013(8) -0.1063(8) -0.2682(6) 0.051(3) Uani 1 1 d .
H56A H 0.2114 -0.0816 -0.2514 0.076 Uiso 1 1 calc R
H56B H 0.3270 -0.1904 -0.2432 0.076 Uiso 1 1 calc R
H56C H 0.3255 -0.0910 -0.3352 0.076 Uiso 1 1 calc R
C562 C 0.3631(8) -0.0379(7) -0.2294(5) 0.036(2) Uani 1 1 d .
H56D H 0.3459 0.0455 -0.2635 0.043 Uiso 1 1 calc R
C563 C 0.5015(8) -0.0835(9) -0.2471(6) 0.063(3) Uani 1 1 d .
H56E H 0.5410 -0.0359 -0.2252 0.095 Uiso 1 1 calc R
H56F H 0.5316 -0.0786 -0.3130 0.095 Uiso 1 1 calc R
H56G H 0.5214 -0.1653 -0.2144 0.095 Uiso 1 1 calc R

loop_
_atom_site_aniso_label
_atom_site_aniso_U_11
_atom_site_aniso_U_22
_atom_site_aniso_U_33
_atom_site_aniso_U_23
_atom_site_aniso_U_13
_atom_site_aniso_U_12
N1 0.024(4) 0.020(3) 0.014(3) -0.001(3) 0.000(3) -0.004(3)
O1 0.026(3) 0.028(3) 0.029(3) -0.009(2) -0.010(3) 0.003(3)
C1 0.029(5) 0.030(5) 0.018(4) -0.010(3) -0.006(3) -0.016(4)
Al1 0.0210(14) 0.0247(14) 0.0216(13) -0.0018(10) -0.0032(11) -0.0042(12)
B1 0.019(5) 0.041(6) 0.019(5) -0.005(4) 0.001(4) -0.009(5)
N2 0.029(4) 0.022(4) 0.020(3) -0.007(3) -0.004(3) -0.009(3)
O2 0.021(3) 0.032(3) 0.023(3) -0.008(2) 0.000(2) -0.002(3)
C2 0.015(4) 0.026(5) 0.029(4) -0.007(4) 0.000(3) -0.002(4)
B2 0.029(6) 0.032(6) 0.021(5) 0.005(4) 0.002(4) -0.012(5)
O3 0.016(3) 0.027(3) 0.023(3) -0.006(2) -0.005(2) -0.004(2)
C3 0.023(5) 0.023(4) 0.020(4) -0.005(3) 0.000(3) -0.012(4)
C4 0.037(5) 0.035(5) 0.031(5) 0.002(4) -0.017(4) -0.002(4)
C5 0.017(5) 0.032(5) 0.037(5) 0.006(4) -0.006(4) -0.011(4)
C11 0.020(5) 0.041(5) 0.018(4) -0.004(4) -0.001(3) -0.011(4)
C12 0.025(5) 0.031(5) 0.035(5) -0.001(4) -0.003(4) -0.007(4)
C13 0.041(6) 0.037(5) 0.049(6) -0.020(4) -0.010(5) -0.012(5)
C14 0.048(6) 0.040(5) 0.034(5) -0.010(4) -0.012(4) -0.015(5)
C15 0.032(5) 0.044(6) 0.029(5) -0.012(4) 0.000(4) -0.013(5)
C16 0.024(5) 0.039(5) 0.031(5) -0.014(4) -0.006(4) -0.011(4)
C21 0.028(5) 0.020(4) 0.039(5) -0.012(4) -0.003(4) -0.006(4)
C22 0.027(5) 0.030(5) 0.041(5) -0.009(4) -0.003(4) -0.005(4)
C23 0.023(6) 0.045(6) 0.096(8) -0.021(6) 0.003(5) 0.000(5)
C24 0.044(7) 0.043(6) 0.087(8) -0.038(6) 0.027(6) -0.011(6)
C25 0.056(7) 0.043(6) 0.054(6) -0.032(5) 0.007(5) -0.005(5)
C26 0.043(6) 0.034(5) 0.050(6) -0.017(4) 0.004(5) -0.012(5)
C31 0.033(5) 0.029(5) 0.016(4) -0.004(3) -0.001(4) -0.005(4)
C32 0.031(5) 0.019(4) 0.031(5) -0.007(4) -0.006(4) -0.003(4)
C33 0.041(6) 0.022(5) 0.039(5) 0.006(4) -0.020(5) 0.011(4)
C34 0.058(7) 0.035(5) 0.020(4) 0.005(4) -0.007(4) -0.009(5)
C35 0.051(6) 0.034(5) 0.024(5) -0.007(4) -0.016(4) -0.016(5)
C36 0.047(6) 0.027(5) 0.020(4) -0.002(4) -0.003(4) -0.016(4)
C51 0.027(5) 0.024(5) 0.030(4) 0.004(4) -0.011(4) -0.008(4)
C52 0.012(4) 0.045(5) 0.027(4) 0.008(4) -0.002(3) -0.015(4)
C53 0.038(6) 0.052(6) 0.027(5) -0.001(4) 0.001(4) -0.018(5)
C54 0.047(6) 0.042(6) 0.035(5) 0.015(4) -0.015(5) -0.022(5)
C55 0.044(6) 0.026(5) 0.042(5) -0.001(4) -0.015(4) -0.011(4)
C56 0.030(5) 0.033(5) 0.027(4) 0.002(4) -0.010(4) -0.012(4)
C321 0.027(5) 0.054(6) 0.068(7) -0.033(5) 0.000(5) -0.006(5)
C322 0.034(5) 0.026(5) 0.043(5) -0.015(4) -0.011(4) -0.005(4)
C323 0.036(6) 0.043(6) 0.041(5) -0.010(4) 0.002(4) -0.011(5)
C361 0.049(7) 0.046(6) 0.059(6) -0.018(5) -0.011(5) -0.003(5)
C362 0.059(7) 0.025(5) 0.024(5) 0.001(4) -0.002(4) 0.001(5)
C363 0.072(8) 0.036(6) 0.069(7) -0.026(5) 0.009(6) -0.020(6)
C521 0.029(6) 0.083(8) 0.036(6) 0.008(5) 0.005(4) 0.000(5)
C522 0.033(5) 0.053(6) 0.022(4) -0.002(4) -0.003(4) -0.011(5)
C523 0.061(7) 0.073(7) 0.029(5) -0.016(5) -0.013(5) 0.002(6)
C561 0.044(6) 0.074(7) 0.037(5) -0.019(5) -0.005(5) -0.012(6)
C562 0.054(6) 0.022(5) 0.035(5) -0.007(4) -0.010(4) -0.013(5)
C563 0.044(7) 0.111(9) 0.045(6) -0.037(6) 0.010(5) -0.031(6)

loop_
_atom_type_symbol
_atom_type_description
_atom_type_scat_dispersion_real
_atom_type_scat_dispersion_imag
_atom_type_scat_source
C C 0.0033 0.0016 'International Tables Vol C Tables 4.2.6.8 and 6.1.1.4'
H H 0.0000 0.0000 'International Tables Vol C Tables 4.2.6.8 and 6.1.1.4'
B B 0.0013 0.0007 'International Tables Vol C Tables 4.2.6.8 and 6.1.1.4'
N N 0.0061 0.0033 'International Tables Vol C Tables 4.2.6.8 and 6.1.1.4'
Al Al 0.0645 0.0514 'International Tables Vol C Tables 4.2.6.8 and 6.1.1.4'
O O 0.0106 0.0060 'International Tables Vol C Tables 4.2.6.8 and 6.1.1.4'

loop_
_geom_angle_atom_site_label_1
_geom_angle_atom_site_label_2
_geom_angle_atom_site_label_3
_geom_angle
C1 N1 C51 119.2(6)
C1 N1 Al1 120.4(5)
C51 N1 Al1 120.4(5)
B1 O1 B2 125.9(7)
N1 C1 C2 124.4(7)
N1 C1 C4 120.2(6)
C2 C1 C4 115.3(7)
O3 Al1 O2 104.7(3)
O3 Al1 N2 113.2(3)
O2 Al1 N2 111.9(3)
O3 Al1 N1 115.0(3)
O2 Al1 N1 113.6(3)
N2 Al1 N1 98.8(3)
O3 B1 O1 122.4(7)
O3 B1 C11 123.2(7)
O1 B1 C11 114.3(7)
C3 N2 C31 118.5(6)
C3 N2 Al1 122.4(5)
C31 N2 Al1 119.1(5)
B2 O2 Al1 121.7(5)
C1 C2 C3 127.2(7)
O2 B2 O1 122.5(8)
O2 B2 C21 122.3(8)
O1 B2 C21 115.1(8)
B1 O3 Al1 121.7(5)
N2 C3 C2 121.9(7)
N2 C3 C5 121.7(7)
C2 C3 C5 116.4(7)
C16 C11 C12 115.1(7)
C16 C11 B1 123.5(7)
C12 C11 B1 121.4(7)
C11 C12 C13 122.0(8)
C14 C13 C12 119.7(8)
C13 C14 C15 119.7(8)
C16 C15 C14 119.0(8)
C15 C16 C11 124.5(8)
C22 C21 C26 118.0(7)
C22 C21 B2 123.0(7)
C26 C21 B2 118.9(8)
C21 C22 C23 122.1(8)
C24 C23 C22 118.0(9)
C25 C24 C23 121.2(8)
C24 C25 C26 120.2(9)
C25 C26 C21 120.4(9)
C32 C31 C36 121.5(7)
C32 C31 N2 120.2(6)
C36 C31 N2 118.3(7)
C31 C32 C33 117.7(7)
C31 C32 C322 124.3(7)
C33 C32 C322 118.0(7)
C34 C33 C32 121.6(7)
C35 C34 C33 119.3(7)
C34 C35 C36 121.2(7)
C35 C36 C31 118.7(7)
C35 C36 C362 119.1(7)
C31 C36 C362 122.2(7)
C56 C51 C52 120.1(7)
C56 C51 N1 119.3(6)
C52 C51 N1 120.6(7)
C53 C52 C51 119.4(8)
C53 C52 C522 117.7(7)
C51 C52 C522 122.8(6)
C52 C53 C54 120.5(8)
C55 C54 C53 120.0(7)
C54 C55 C56 120.4(8)
C51 C56 C55 119.4(7)
C51 C56 C562 122.2(6)
C55 C56 C562 118.4(7)
C321 C322 C32 112.6(7)
C321 C322 C323 110.7(7)
C32 C322 C323 110.3(6)
C36 C362 C363 111.6(8)
C36 C362 C361 110.7(7)
C363 C362 C361 110.8(7)
C523 C522 C52 112.7(7)
C523 C522 C521 110.2(7)
C52 C522 C521 109.1(7)
C563 C562 C561 109.9(7)
C563 C562 C56 112.7(7)
C561 C562 C56 111.6(7)

loop_
_geom_bond_atom_site_label_1
_geom_bond_atom_site_label_2
_geom_bond_distance
N1 C1 1.320(8)
N1 C51 1.443(9)
N1 Al1 1.877(6)
O1 B1 1.401(10)
O1 B2 1.415(11)
C1 C2 1.396(9)
C1 C4 1.518(10)
Al1 O3 1.745(5)
Al1 O2 1.754(5)
Al1 N2 1.872(6)
B1 O3 1.339(10)
B1 C11 1.559(11)
N2 C3 1.319(9)
N2 C31 1.460(9)
O2 B2 1.326(10)
C2 C3 1.423(10)
B2 C21 1.574(11)
C3 C5 1.503(9)
C11 C16 1.393(10)
C11 C12 1.408(10)
C12 C13 1.402(10)
C13 C14 1.363(11)
C14 C15 1.416(10)
C15 C16 1.350(10)
C21 C22 1.380(11)
C21 C26 1.407(10)
C22 C23 1.415(10)
C23 C24 1.387(13)
C24 C25 1.371(13)
C25 C26 1.401(11)
C31 C32 1.399(10)
C31 C36 1.413(9)
C32 C33 1.402(10)
C32 C322 1.533(9)
C33 C34 1.400(10)
C34 C35 1.381(11)
C35 C36 1.391(10)
C36 C362 1.523(10)
C51 C56 1.393(10)
C51 C52 1.413(9)
C52 C53 1.379(11)
C52 C522 1.550(10)
C53 C54 1.401(11)
C54 C55 1.382(10)
C55 C56 1.402(10)
C56 C562 1.524(10)
C321 C322 1.508(10)
C322 C323 1.533(10)
C361 C362 1.567(11)
C362 C363 1.519(11)
C521 C522 1.559(11)
C522 C523 1.512(11)
C561 C562 1.520(11)
C562 C563 1.513(11)
